data_2107383
loop_
_publ_author_name
'Lis, T.'
'Jezowska-Trzebiatowska, B.'

_publ_section_title
;
 The crystal and molecular structure of a new type of paramagnetic
 binuclear rhenium(IV) compound. Cs3 Re2 O Cl10
;
_journal_name_full 'Acta Crystallographica B (24,1968-38,1982)'
_journal_page_first 867
_journal_page_last 869
_journal_volume 32
_journal_year 1976
_chemical_formula_sum 'Cl10 Cs3 O Re2'
_chemical_name_systematic 'Cs3 (O (Re Cl5)2)'
_space_group_IT_number 139
_symmetry_space_group_name_Hall '-I 4 2'
_symmetry_space_group_name_H-M 'I 4/m m m'
_cell_angle_alpha 90
_cell_angle_beta 90
_cell_angle_gamma 90
_cell_formula_units_Z 2
_cell_length_a 7.393
_cell_length_b 7.393
_cell_length_c 17.51
_cell_volume 957.034
_citation_journal_id_ASTM ACBCAR
_cod_data_source_file Lis_ACBCAR_1976_1995.cif
_cod_data_source_block Cl10Cs3O1Re2
_cod_original_cell_volume 957.0345
_cod_original_formula_sum 'Cl10 Cs3 O1 Re2'
_cod_database_code 2107383

loop_
_symmetry_equiv_pos_as_xyz
x,y,z
-y,x,z
-x,-y,z
y,-x,z
x,-y,-z
y,x,-z
-x,y,-z
-y,-x,-z
-x,-y,-z
y,-x,-z
x,y,-z
-y,x,-z
-x,y,z
-y,-x,z
x,-y,z
y,x,z
x+1/2,y+1/2,z+1/2
-y+1/2,x+1/2,z+1/2
-x+1/2,-y+1/2,z+1/2
y+1/2,-x+1/2,z+1/2
x+1/2,-y+1/2,-z+1/2
y+1/2,x+1/2,-z+1/2
-x+1/2,y+1/2,-z+1/2
-y+1/2,-x+1/2,-z+1/2
-x+1/2,-y+1/2,-z+1/2
y+1/2,-x+1/2,-z+1/2
x+1/2,y+1/2,-z+1/2
-y+1/2,x+1/2,-z+1/2
-x+1/2,y+1/2,z+1/2
-y+1/2,-x+1/2,z+1/2
x+1/2,-y+1/2,z+1/2
y+1/2,x+1/2,z+1/2

loop_
_atom_site_label
_atom_site_type_symbol
_atom_site_fract_x
_atom_site_fract_y
_atom_site_fract_z
_atom_site_occupancy
_atom_site_U_iso_or_equiv
Cl1 Cl-1 0 0 0.24049 1 0.0
Cs2 Cs+1 0 0 0.5 1 0.0
O1 O-2 0 0 0 1 0.0
Cs1 Cs+1 0 0.5 0.25 1 0.0
Cl2 Cl-1 0.22449 0.22449 0.11047 1 0.0
Re1 Re+4 0 0 0.1046 1 0.0
